data_2202386
loop_
_publ_author_name
'Gott, Andrew L.'
'McGowan, Patrick C.'
'Thornton-Pett, Mark'

_publ_section_title
;Carbonyl[1-(2-pyridylmethyl)-1,4,7-triazacyclononane-\k^4^<i>N</i>](triphenylphosphine)ruthenium(II)
 dichloride dichloromethane sesquisolvate
;
_journal_issue 11
_journal_name_full 'Acta Crystallographica Section E'
_journal_page_first m1015
_journal_page_last m1017
_journal_paper_doi 10.1107/S160053680302258X
_journal_volume 59
_journal_year 2003
_chemical_formula_iupac '[Ru (C12 H20 N4) (C18 H15 P) (C O)] Cl2, 1.5C H2 Cl2'
_chemical_formula_moiety 'C31 H35 N4 O P Ru 2+, 2 Cl 1-, 1.5C H2 Cl2'
_chemical_formula_sum 'C32.5 H38 Cl5 N4 O P Ru'
_chemical_formula_weight 809.96
_chemical_name_systematic
;
Carbonyl[1-(2-pyridylmethyl)-1,4,7-triazacyclononane-
\k^4^N](triphenylphosphine)ruthenium(II) dichloride dichloromethane
sesquisolvate
;
_space_group_IT_number 2
_symmetry_cell_setting triclinic
_symmetry_space_group_name_Hall '-P 1'
_symmetry_space_group_name_H-M 'P -1'
_atom_sites_solution_hydrogens geom
_atom_sites_solution_primary direct
_atom_sites_solution_secondary difmap
_cell_angle_alpha 74.5472(14)
_cell_angle_beta 75.3838(14)
_cell_angle_gamma 68.2566(9)
_cell_formula_units_Z 2
_cell_length_a 9.8492(2)
_cell_length_b 12.7740(3)
_cell_length_c 16.0631(3)
_cell_measurement_reflns_used 34198
_cell_measurement_temperature 150(2)
_cell_measurement_theta_max 26.00
_cell_measurement_theta_min 3.19
_cell_volume 1782.47(7)
_computing_cell_refinement 'DENZO-SMN (Otwinowski & Minor, 1997)'
_computing_data_collection 'COLLECT (Nonius, 1999)'
_computing_data_reduction 'DENZO-SMN '
_computing_molecular_graphics 'XSeed (Barbour, 1999)'
_computing_publication_material 'local program'
_computing_structure_refinement 'SHELXL97 (Sheldrick, 1997)'
_computing_structure_solution 'SHELXS97 (Sheldrick, 1997)'
_diffrn_ambient_temperature 150(2)
_diffrn_measured_fraction_theta_full 0.992
_diffrn_measured_fraction_theta_max 0.992
_diffrn_measurement_device_type
;
Nonius KappaCCD area detector diffractometer
;
_diffrn_measurement_method 'area-detector scans'
_diffrn_radiation_monochromator graphite
_diffrn_radiation_source 'fine-focus sealed tube'
_diffrn_radiation_type MoK\a
_diffrn_radiation_wavelength 0.71073
_diffrn_reflns_av_R_equivalents 0.0883
_diffrn_reflns_av_sigmaI/netI 0.0607
_diffrn_reflns_limit_h_max 12
_diffrn_reflns_limit_h_min -12
_diffrn_reflns_limit_k_max 15
_diffrn_reflns_limit_k_min -15
_diffrn_reflns_limit_l_max 19
_diffrn_reflns_limit_l_min -19
_diffrn_reflns_number 34198
_diffrn_reflns_theta_full 26.00
_diffrn_reflns_theta_max 26.00
_diffrn_reflns_theta_min 3.19
_diffrn_standards_decay_% 0
_diffrn_standards_interval_count 0
_diffrn_standards_interval_time 0
_diffrn_standards_number 0
_exptl_absorpt_coefficient_mu 0.892
_exptl_absorpt_correction_T_max 0.9652
_exptl_absorpt_correction_T_min 0.9161
_exptl_absorpt_correction_type multi-scan
_exptl_absorpt_process_details '(SORTAV; Blessing, 1995)'
_exptl_crystal_colour colourless
_exptl_crystal_density_diffrn 1.509
_exptl_crystal_density_method 'not measured'
_exptl_crystal_description plate
_exptl_crystal_F_000 826
_exptl_crystal_size_max 0.10
_exptl_crystal_size_mid 0.10
_exptl_crystal_size_min 0.04
_refine_diff_density_max 0.645
_refine_diff_density_min -0.746
_refine_ls_extinction_method none
_refine_ls_goodness_of_fit_ref 1.081
_refine_ls_hydrogen_treatment constr
_refine_ls_matrix_type full
_refine_ls_number_parameters 406
_refine_ls_number_reflns 6960
_refine_ls_number_restraints 0
_refine_ls_restrained_S_all 1.081
_refine_ls_R_factor_all 0.0673
_refine_ls_R_factor_gt 0.0445
_refine_ls_shift/su_max 0.000
_refine_ls_shift/su_mean 0.000
_refine_ls_structure_factor_coef Fsqd
_refine_ls_weighting_details 'calc w = 1/[\s^2^(Fo^2^)+(0.0302P)^2^+2.9279P] where P = (Fo^2^+2Fc^2^)/3'
_refine_ls_weighting_scheme calc
_refine_ls_wR_factor_gt 0.0930
_refine_ls_wR_factor_ref 0.1051
_reflns_number_gt 5492
_reflns_number_total 6960
_reflns_threshold_expression I>2\s(I)
_cod_data_source_file bt6356.cif
_cod_data_source_block I
_cod_depositor_comments
;
The following automatic conversions were performed:
'_symmetry_cell_setting' value 'Triclinic' changed to 'triclinic'
according to '/home/saulius/struct/CIF-dictionaries/cif_core.dic'
dictionary named 'cif_core.dic' version 2.4.1 from 2010-06-29.

Automatic conversion script
Id: cif_fix_enum 1527 2010-12-29 10:47:43Z saulius 

The following automatic conversions were performed:

'_symmetry_cell_setting' value 'Triclinic' changed to 'triclinic'
according to /home/saulius/struct/CIF-dictionaries/cif_core.dic
dictionary named 'cif_core.dic' version 2.4.1 from 2010-06-29.

Automatic conversion script
Id: cif_fix_values 1715 2011-07-08 13:25:40Z adriana 
;
_cod_original_formula_sum 'C32.50 H38 Cl5 N4 O P Ru'
_cod_database_code 2202386

loop_
_symmetry_equiv_pos_as_xyz
'x, y, z'
'-x, -y, -z'

loop_
_atom_site_label
_atom_site_fract_x
_atom_site_fract_y
_atom_site_fract_z
_atom_site_U_iso_or_equiv
_atom_site_adp_type
_atom_site_calc_flag
_atom_site_refinement_flags
_atom_site_occupancy
_atom_site_disorder_assembly
_atom_site_disorder_group
_atom_site_type_symbol
Ru1 0.74875(3) 0.25654(3) 0.305498(19) 0.02453(10) Uani d . 1 . . Ru
Cl1 0.56658(18) 0.02619(16) 0.85493(10) 0.0781(5) Uani d . 1 . . Cl
Cl2 0.36622(19) 0.1398(2) 0.72944(13) 0.1097(8) Uani d . 1 . . Cl
Cl3 0.90445(17) 0.59680(11) 0.44704(10) 0.0644(4) Uani d . 1 . . Cl
Cl4 0.36061(11) 0.64514(9) 0.34459(7) 0.0394(3) Uani d . 1 . . Cl
Cl5 0.25847(12) 0.14239(10) 0.38265(7) 0.0442(3) Uani d . 1 . . Cl
P1 0.84993(11) 0.36039(8) 0.17403(6) 0.0272(2) Uani d . 1 . . P
O17 0.5305(3) 0.2650(3) 0.20096(19) 0.0423(7) Uani d . 1 . . O
N1 0.6587(3) 0.1667(3) 0.4263(2) 0.0271(7) Uani d . 1 . . N
N4 0.8963(3) 0.2470(3) 0.3891(2) 0.0279(7) Uani d . 1 . . N
H4 0.9901 0.2409 0.3559 0.033 Uiso calc R 1 . . H
N7 0.6166(3) 0.3987(3) 0.3654(2) 0.0292(7) Uani d . 1 . . N
H7 0.5581 0.4536 0.3264 0.035 Uiso calc R 1 . . H
N12 0.8702(3) 0.0839(3) 0.2930(2) 0.0281(7) Uani d . 1 . . N
C2 0.7493(4) 0.1376(3) 0.4969(2) 0.0309(8) Uani d . 1 . . C
H2A 0.7545 0.0599 0.5315 0.037 Uiso calc R 1 . . H
H2B 0.7005 0.1930 0.5369 0.037 Uiso calc R 1 . . H
C3 0.9051(4) 0.1413(3) 0.4576(2) 0.0302(8) Uani d . 1 . . C
H3A 0.9548 0.1415 0.5040 0.036 Uiso calc R 1 . . H
H3B 0.9639 0.0726 0.4315 0.036 Uiso calc R 1 . . H
C5 0.8407(5) 0.3520(3) 0.4286(3) 0.0327(9) Uani d . 1 . . C
H5A 0.9244 0.3798 0.4236 0.039 Uiso calc R 1 . . H
H5B 0.8016 0.3318 0.4918 0.039 Uiso calc R 1 . . H
C6 0.7189(4) 0.4480(3) 0.3843(3) 0.0312(9) Uani d . 1 . . C
H6A 0.6626 0.5042 0.4231 0.037 Uiso calc R 1 . . H
H6B 0.7638 0.4886 0.3290 0.037 Uiso calc R 1 . . H
C8 0.5165(4) 0.3620(3) 0.4477(3) 0.0322(9) Uani d . 1 . . C
H8A 0.5553 0.3593 0.4997 0.039 Uiso calc R 1 . . H
H8B 0.4159 0.4195 0.4498 0.039 Uiso calc R 1 . . H
C9 0.5069(4) 0.2458(3) 0.4512(3) 0.0320(9) Uani d . 1 . . C
H9A 0.4631 0.2153 0.5111 0.038 Uiso calc R 1 . . H
H9B 0.4426 0.2526 0.4102 0.038 Uiso calc R 1 . . H
C10 0.6585(4) 0.0601(3) 0.4047(3) 0.0302(8) Uani d . 1 . . C
H10A 0.5786 0.0787 0.3709 0.036 Uiso calc R 1 . . H
H10B 0.6409 0.0049 0.4593 0.036 Uiso calc R 1 . . H
C11 0.8065(4) 0.0086(3) 0.3516(2) 0.0275(8) Uani d . 1 . . C
C13 1.0049(4) 0.0398(3) 0.2455(3) 0.0304(8) Uani d . 1 . . C
H13 1.0514 0.0909 0.2052 0.037 Uiso calc R 1 . . H
C14 1.0775(5) -0.0774(4) 0.2534(3) 0.0371(10) Uani d . 1 . . C
H14 1.1712 -0.1053 0.2179 0.044 Uiso calc R 1 . . H
C15 1.0141(4) -0.1536(3) 0.3127(3) 0.0369(10) Uani d . 1 . . C
H15 1.0631 -0.2341 0.3190 0.044 Uiso calc R 1 . . H
C16 0.8765(5) -0.1093(3) 0.3628(3) 0.0341(9) Uani d . 1 . . C
H16 0.8304 -0.1596 0.4047 0.041 Uiso calc R 1 . . H
C17 0.6118(4) 0.2627(3) 0.2419(2) 0.0307(9) Uani d . 1 . . C
C111 0.9623(4) 0.2731(3) 0.0915(2) 0.0304(8) Uani d . 1 . . C
C112 1.1099(5) 0.2635(3) 0.0567(3) 0.0365(9) Uani d . 1 . . C
H112 1.1567 0.3052 0.0743 0.044 Uiso calc R 1 . . H
C113 1.1893(5) 0.1920(4) -0.0042(3) 0.0437(11) Uani d . 1 . . C
H113 1.2906 0.1846 -0.0271 0.052 Uiso calc R 1 . . H
C114 1.1227(5) 0.1327(4) -0.0312(3) 0.0446(11) Uani d . 1 . . C
H114 1.1781 0.0838 -0.0720 0.053 Uiso calc R 1 . . H
C115 0.9743(5) 0.1442(4) 0.0012(3) 0.0439(11) Uani d . 1 . . C
H115 0.9268 0.1059 -0.0195 0.053 Uiso calc R 1 . . H
C116 0.8953(5) 0.2117(3) 0.0638(3) 0.0354(9) Uani d . 1 . . C
H116 0.7952 0.2163 0.0880 0.042 Uiso calc R 1 . . H
C121 0.9689(4) 0.4330(3) 0.1884(2) 0.0301(8) Uani d . 1 . . C
C122 1.0944(4) 0.3679(3) 0.2276(2) 0.0304(8) Uani d . 1 . . C
H122 1.1221 0.2865 0.2406 0.036 Uiso calc R 1 . . H
C123 1.1781(5) 0.4211(4) 0.2476(3) 0.0397(10) Uani d . 1 . . C
H123 1.2625 0.3758 0.2743 0.048 Uiso calc R 1 . . H
C124 1.1403(5) 0.5400(4) 0.2291(3) 0.0451(11) Uani d . 1 . . C
H124 1.1969 0.5763 0.2441 0.054 Uiso calc R 1 . . H
C125 1.0187(5) 0.6048(4) 0.1883(3) 0.0398(10) Uani d . 1 . . C
H125 0.9936 0.6860 0.1740 0.048 Uiso calc R 1 . . H
C126 0.9330(5) 0.5528(4) 0.1682(3) 0.0355(9) Uani d . 1 . . C
H126 0.8497 0.5986 0.1405 0.043 Uiso calc R 1 . . H
C131 0.7148(4) 0.4754(3) 0.1118(2) 0.0299(8) Uani d . 1 . . C
C132 0.6002(5) 0.5554(4) 0.1548(3) 0.0448(11) Uani d . 1 . . C
H132 0.5913 0.5481 0.2162 0.054 Uiso calc R 1 . . H
C133 0.4981(5) 0.6459(4) 0.1100(3) 0.0450(11) Uani d . 1 . . C
H133 0.4204 0.6995 0.1408 0.054 Uiso calc R 1 . . H
C134 0.5092(5) 0.6584(4) 0.0206(3) 0.0395(10) Uani d . 1 . . C
H134 0.4390 0.7199 -0.0102 0.047 Uiso calc R 1 . . H
C135 0.6240(5) 0.5800(4) -0.0234(3) 0.0380(10) Uani d . 1 . . C
H135 0.6332 0.5880 -0.0849 0.046 Uiso calc R 1 . . H
C136 0.7263(4) 0.4893(3) 0.0220(3) 0.0337(9) Uani d . 1 . . C
H136 0.8048 0.4363 -0.0090 0.040 Uiso calc R 1 . . H
C1S 0.5507(5) 0.0872(5) 0.7440(3) 0.0560(13) Uani d . 1 . . C
H1SA 0.5934 0.1506 0.7242 0.067 Uiso calc R 1 . . H
H1SB 0.6081 0.0283 0.7075 0.067 Uiso calc R 1 . . H
C2S 0.9070(11) 0.5129(9) 0.5481(6) 0.051(2) Uani d P 0.50 . . C
H2S1 0.8317 0.4740 0.5611 0.061 Uiso calc PR 0.50 . . H
H2S2 0.8825 0.5608 0.5926 0.061 Uiso calc PR 0.50 . . H

loop_
_atom_site_aniso_label
_atom_site_aniso_U_11
_atom_site_aniso_U_22
_atom_site_aniso_U_33
_atom_site_aniso_U_12
_atom_site_aniso_U_13
_atom_site_aniso_U_23
Ru1 0.02258(16) 0.02296(16) 0.02433(16) -0.00300(11) -0.00488(11) -0.00406(11)
Cl1 0.0689(10) 0.1012(12) 0.0581(9) -0.0337(9) -0.0095(7) 0.0022(8)
Cl2 0.0517(9) 0.194(2) 0.0884(13) -0.0371(12) -0.0229(8) -0.0299(13)
Cl3 0.0774(10) 0.0447(7) 0.0777(9) -0.0291(7) -0.0144(7) -0.0085(6)
Cl4 0.0340(5) 0.0388(6) 0.0343(5) 0.0046(4) -0.0076(4) -0.0109(4)
Cl5 0.0318(5) 0.0459(6) 0.0495(6) -0.0142(5) -0.0143(5) 0.0088(5)
P1 0.0270(5) 0.0241(5) 0.0254(5) -0.0026(4) -0.0049(4) -0.0042(4)
O17 0.0327(16) 0.056(2) 0.0403(17) -0.0115(14) -0.0145(13) -0.0088(14)
N1 0.0226(16) 0.0262(16) 0.0302(17) -0.0050(13) -0.0057(13) -0.0048(13)
N4 0.0271(17) 0.0267(16) 0.0250(16) -0.0048(13) -0.0025(12) -0.0046(13)
N7 0.0262(17) 0.0291(17) 0.0284(17) -0.0053(14) -0.0048(13) -0.0044(13)
N12 0.0256(16) 0.0278(17) 0.0296(17) -0.0056(13) -0.0074(13) -0.0053(13)
C2 0.029(2) 0.033(2) 0.025(2) -0.0073(17) -0.0055(15) -0.0004(16)
C3 0.031(2) 0.030(2) 0.026(2) -0.0054(16) -0.0086(15) -0.0008(15)
C5 0.034(2) 0.033(2) 0.035(2) -0.0125(17) -0.0062(17) -0.0107(17)
C6 0.035(2) 0.0260(19) 0.032(2) -0.0085(17) -0.0014(16) -0.0114(16)
C8 0.029(2) 0.035(2) 0.026(2) -0.0056(17) 0.0013(15) -0.0068(16)
C9 0.0240(19) 0.034(2) 0.031(2) -0.0036(16) 0.0000(15) -0.0077(17)
C10 0.029(2) 0.027(2) 0.034(2) -0.0107(16) -0.0058(16) -0.0034(16)
C11 0.0260(19) 0.0229(18) 0.032(2) -0.0050(15) -0.0083(15) -0.0041(15)
C13 0.025(2) 0.028(2) 0.032(2) -0.0035(16) -0.0034(15) -0.0061(16)
C14 0.028(2) 0.033(2) 0.044(2) -0.0002(17) -0.0085(17) -0.0093(19)
C15 0.031(2) 0.022(2) 0.056(3) -0.0005(17) -0.0153(19) -0.0097(18)
C16 0.035(2) 0.027(2) 0.040(2) -0.0095(17) -0.0104(17) -0.0025(17)
C17 0.029(2) 0.029(2) 0.026(2) -0.0047(16) -0.0012(16) -0.0022(15)
C111 0.033(2) 0.0243(19) 0.026(2) -0.0026(16) -0.0047(16) -0.0026(15)
C112 0.041(2) 0.032(2) 0.031(2) -0.0100(18) -0.0009(17) -0.0050(17)
C113 0.041(3) 0.033(2) 0.042(3) -0.0002(19) 0.0045(19) -0.0095(19)
C114 0.051(3) 0.031(2) 0.039(2) -0.003(2) 0.005(2) -0.0125(19)
C115 0.060(3) 0.033(2) 0.036(2) -0.008(2) -0.012(2) -0.0088(19)
C116 0.043(2) 0.030(2) 0.027(2) -0.0063(18) -0.0036(17) -0.0050(16)
C121 0.031(2) 0.028(2) 0.028(2) -0.0074(16) -0.0022(15) -0.0046(16)
C122 0.0240(19) 0.030(2) 0.030(2) -0.0067(16) -0.0009(15) -0.0015(16)
C123 0.029(2) 0.047(3) 0.040(2) -0.0133(19) -0.0028(17) -0.0045(19)
C124 0.046(3) 0.048(3) 0.048(3) -0.023(2) -0.005(2) -0.011(2)
C125 0.047(3) 0.032(2) 0.042(2) -0.016(2) -0.0083(19) -0.0047(18)
C126 0.041(2) 0.031(2) 0.030(2) -0.0077(18) -0.0089(17) -0.0023(17)
C131 0.031(2) 0.0250(19) 0.028(2) -0.0046(16) -0.0054(15) -0.0010(15)
C132 0.046(3) 0.039(2) 0.029(2) 0.005(2) -0.0041(18) -0.0046(18)
C133 0.036(2) 0.039(2) 0.043(3) 0.0065(19) -0.0099(19) -0.003(2)
C134 0.032(2) 0.037(2) 0.039(2) -0.0040(18) -0.0131(18) 0.0042(18)
C135 0.039(2) 0.043(2) 0.027(2) -0.0110(19) -0.0083(17) 0.0014(17)
C136 0.031(2) 0.033(2) 0.033(2) -0.0084(17) -0.0036(16) -0.0039(17)
C1S 0.041(3) 0.073(4) 0.058(3) -0.023(3) -0.006(2) -0.016(3)
C2S 0.042(5) 0.073(7) 0.050(6) -0.032(5) -0.002(4) -0.020(5)

loop_
_atom_type_symbol
_atom_type_description
_atom_type_scat_dispersion_real
_atom_type_scat_dispersion_imag
_atom_type_scat_source
C C 0.0033 0.0016 'International Tables Vol C Tables 4.2.6.8 and 6.1.1.4'
H H 0.0000 0.0000 'International Tables Vol C Tables 4.2.6.8 and 6.1.1.4'
Cl Cl 0.1484 0.1585 'International Tables Vol C Tables 4.2.6.8 and 6.1.1.4'
N N 0.0061 0.0033 'International Tables Vol C Tables 4.2.6.8 and 6.1.1.4'
O O 0.0106 0.0060 'International Tables Vol C Tables 4.2.6.8 and 6.1.1.4'
P P 0.1023 0.0942 'International Tables Vol C Tables 4.2.6.8 and 6.1.1.4'
Ru Ru -1.2594 0.8363 'International Tables Vol C Tables 4.2.6.8 and 6.1.1.4'

loop_
_geom_angle_atom_site_label_1
_geom_angle_atom_site_label_2
_geom_angle_atom_site_label_3
_geom_angle_site_symmetry_1
_geom_angle_site_symmetry_3
_geom_angle
_geom_angle_publ_flag
C17 Ru1 N7 . . 97.24(15) ?
C17 Ru1 N12 . . 91.32(15) ?
N7 Ru1 N12 . . 159.36(12) ?
C17 Ru1 N1 . . 95.92(14) ?
N7 Ru1 N1 . . 81.26(12) yes
N12 Ru1 N1 . . 79.20(12) ?
C17 Ru1 N4 . . 175.49(14) ?
N7 Ru1 N4 . . 80.64(12) yes
N12 Ru1 N4 . . 89.42(11) ?
N1 Ru1 N4 . . 79.84(12) yes
C17 Ru1 P1 . . 85.55(12) yes
N7 Ru1 P1 . . 97.28(9) yes
N12 Ru1 P1 . . 102.10(9) yes
N1 Ru1 P1 . . 178.03(9) ?
N4 Ru1 P1 . . 98.65(9) ?
C2S Cl3 C2S . 2_766 70.5(5) ?
C121 P1 C111 . . 105.06(18) ?
C121 P1 C131 . . 103.39(18) ?
C111 P1 C131 . . 101.83(17) ?
C121 P1 Ru1 . . 114.82(13) ?
C111 P1 Ru1 . . 114.32(13) ?
C131 P1 Ru1 . . 115.84(13) ?
C9 N1 C10 . . 112.9(3) ?
C9 N1 C2 . . 110.6(3) ?
C10 N1 C2 . . 110.7(3) ?
C9 N1 Ru1 . . 105.1(2) ?
C10 N1 Ru1 . . 104.9(2) ?
C2 N1 Ru1 . . 112.4(2) ?
C3 N4 C5 . . 111.5(3) ?
C3 N4 Ru1 . . 107.2(2) ?
C5 N4 Ru1 . . 110.7(2) ?
C3 N4 H4 . . 109.1 ?
C5 N4 H4 . . 109.1 ?
Ru1 N4 H4 . . 109.1 ?
C6 N7 C8 . . 112.0(3) ?
C6 N7 Ru1 . . 107.5(2) ?
C8 N7 Ru1 . . 110.4(2) ?
C6 N7 H7 . . 109.0 ?
C8 N7 H7 . . 109.0 ?
Ru1 N7 H7 . . 109.0 ?
C13 N12 C11 . . 117.8(3) ?
C13 N12 Ru1 . . 129.7(3) ?
C11 N12 Ru1 . . 111.9(2) ?
N1 C2 C3 . . 110.9(3) ?
N1 C2 H2A . . 109.5 ?
C3 C2 H2A . . 109.5 ?
N1 C2 H2B . . 109.5 ?
C3 C2 H2B . . 109.5 ?
H2A C2 H2B . . 108.0 ?
N4 C3 C2 . . 109.1(3) ?
N4 C3 H3A . . 109.9 ?
C2 C3 H3A . . 109.9 ?
N4 C3 H3B . . 109.9 ?
C2 C3 H3B . . 109.9 ?
H3A C3 H3B . . 108.3 ?
N4 C5 C6 . . 112.3(3) ?
N4 C5 H5A . . 109.2 ?
C6 C5 H5A . . 109.2 ?
N4 C5 H5B . . 109.2 ?
C6 C5 H5B . . 109.2 ?
H5A C5 H5B . . 107.9 ?
N7 C6 C5 . . 109.7(3) ?
N7 C6 H6A . . 109.7 ?
C5 C6 H6A . . 109.7 ?
N7 C6 H6B . . 109.7 ?
C5 C6 H6B . . 109.7 ?
H6A C6 H6B . . 108.2 ?
C9 C8 N7 . . 111.7(3) ?
C9 C8 H8A . . 109.3 ?
N7 C8 H8A . . 109.3 ?
C9 C8 H8B . . 109.3 ?
N7 C8 H8B . . 109.3 ?
H8A C8 H8B . . 107.9 ?
N1 C9 C8 . . 108.8(3) ?
N1 C9 H9A . . 109.9 ?
C8 C9 H9A . . 109.9 ?
N1 C9 H9B . . 109.9 ?
C8 C9 H9B . . 109.9 ?
H9A C9 H9B . . 108.3 ?
N1 C10 C11 . . 108.1(3) ?
N1 C10 H10A . . 110.1 ?
C11 C10 H10A . . 110.1 ?
N1 C10 H10B . . 110.1 ?
C11 C10 H10B . . 110.1 ?
H10A C10 H10B . . 108.4 ?
N12 C11 C16 . . 121.9(4) ?
N12 C11 C10 . . 116.6(3) ?
C16 C11 C10 . . 121.5(4) ?
N12 C13 C14 . . 122.3(4) ?
N12 C13 H13 . . 118.9 ?
C14 C13 H13 . . 118.9 ?
C15 C14 C13 . . 120.1(4) ?
C15 C14 H14 . . 119.9 ?
C13 C14 H14 . . 119.9 ?
C14 C15 C16 . . 118.1(4) ?
C14 C15 H15 . . 120.9 ?
C16 C15 H15 . . 120.9 ?
C11 C16 C15 . . 119.8(4) ?
C11 C16 H16 . . 120.1 ?
C15 C16 H16 . . 120.1 ?
O17 C17 Ru1 . . 178.1(4) yes
C112 C111 C116 . . 119.1(4) ?
C112 C111 P1 . . 123.4(3) ?
C116 C111 P1 . . 117.6(3) ?
C111 C112 C113 . . 119.7(4) ?
C111 C112 H112 . . 120.1 ?
C113 C112 H112 . . 120.1 ?
C114 C113 C112 . . 120.8(4) ?
C114 C113 H113 . . 119.6 ?
C112 C113 H113 . . 119.6 ?
C113 C114 C115 . . 119.9(4) ?
C113 C114 H114 . . 120.1 ?
C115 C114 H114 . . 120.1 ?
C114 C115 C116 . . 120.0(4) ?
C114 C115 H115 . . 120.0 ?
C116 C115 H115 . . 120.0 ?
C115 C116 C111 . . 120.4(4) ?
C115 C116 H116 . . 119.8 ?
C111 C116 H116 . . 119.8 ?
C126 C121 C122 . . 118.3(4) ?
C126 C121 P1 . . 122.3(3) ?
C122 C121 P1 . . 119.2(3) ?
C123 C122 C121 . . 120.6(4) ?
C123 C122 H122 . . 119.7 ?
C121 C122 H122 . . 119.7 ?
C122 C123 C124 . . 120.9(4) ?
C122 C123 H123 . . 119.6 ?
C124 C123 H123 . . 119.6 ?
C125 C124 C123 . . 118.9(4) ?
C125 C124 H124 . . 120.6 ?
C123 C124 H124 . . 120.6 ?
C124 C125 C126 . . 121.0(4) ?
C124 C125 H125 . . 119.5 ?
C126 C125 H125 . . 119.5 ?
C125 C126 C121 . . 120.3(4) ?
C125 C126 H126 . . 119.9 ?
C121 C126 H126 . . 119.9 ?
C136 C131 C132 . . 118.0(4) ?
C136 C131 P1 . . 122.6(3) ?
C132 C131 P1 . . 119.3(3) ?
C131 C132 C133 . . 121.4(4) ?
C131 C132 H132 . . 119.3 ?
C133 C132 H132 . . 119.3 ?
C134 C133 C132 . . 120.3(4) ?
C134 C133 H133 . . 119.9 ?
C132 C133 H133 . . 119.9 ?
C133 C134 C135 . . 119.0(4) ?
C133 C134 H134 . . 120.5 ?
C135 C134 H134 . . 120.5 ?
C134 C135 C136 . . 120.4(4) ?
C134 C135 H135 . . 119.8 ?
C136 C135 H135 . . 119.8 ?
C131 C136 C135 . . 120.9(4) ?
C131 C136 H136 . . 119.6 ?
C135 C136 H136 . . 119.6 ?
Cl2 C1S Cl1 . . 111.3(3) ?
Cl2 C1S H1SA . . 109.4 ?
Cl1 C1S H1SA . . 109.4 ?
Cl2 C1S H1SB . . 109.4 ?
Cl1 C1S H1SB . . 109.4 ?
H1SA C1S H1SB . . 108.0 ?
Cl3 C2S Cl3 . 2_766 109.5(5) ?
Cl3 C2S H2S1 . . 109.8 ?
Cl3 C2S H2S1 2_766 . 109.8 ?
Cl3 C2S H2S2 . . 109.8 ?
Cl3 C2S H2S2 2_766 . 109.8 ?
H2S1 C2S H2S2 . . 108.2 ?

loop_
_geom_bond_atom_site_label_1
_geom_bond_atom_site_label_2
_geom_bond_site_symmetry_2
_geom_bond_distance
_geom_bond_publ_flag
Ru1 C17 . 1.855(4) yes
Ru1 N7 . 2.113(3) yes
Ru1 N12 . 2.120(3) yes
Ru1 N1 . 2.136(3) yes
Ru1 N4 . 2.167(3) yes
Ru1 P1 . 2.3743(10) yes
Cl1 C1S . 1.766(5) ?
Cl2 C1S . 1.742(5) ?
Cl3 C2S . 1.691(10) ?
Cl3 C2S 2_766 1.872(10) ?
P1 C121 . 1.828(4) ?
P1 C111 . 1.833(4) ?
P1 C131 . 1.835(4) ?
O17 C17 . 1.146(5) yes
N1 C9 . 1.487(5) ?
N1 C10 . 1.493(5) ?
N1 C2 . 1.504(5) ?
N4 C3 . 1.487(5) ?
N4 C5 . 1.496(5) ?
N4 H4 . 0.9300 ?
N7 C6 . 1.495(5) ?
N7 C8 . 1.515(5) ?
N7 H7 . 0.9300 ?
N12 C13 . 1.351(5) ?
N12 C11 . 1.367(5) ?
C2 C3 . 1.518(5) ?
C2 H2A . 0.9900 ?
C2 H2B . 0.9900 ?
C3 H3A . 0.9900 ?
C3 H3B . 0.9900 ?
C5 C6 . 1.525(5) ?
C5 H5A . 0.9900 ?
C5 H5B . 0.9900 ?
C6 H6A . 0.9900 ?
C6 H6B . 0.9900 ?
C8 C9 . 1.507(6) ?
C8 H8A . 0.9900 ?
C8 H8B . 0.9900 ?
C9 H9A . 0.9900 ?
C9 H9B . 0.9900 ?
C10 C11 . 1.499(5) ?
C10 H10A . 0.9900 ?
C10 H10B . 0.9900 ?
C11 C16 . 1.388(5) ?
C13 C14 . 1.386(5) ?
C13 H13 . 0.9500 ?
C14 C15 . 1.379(6) ?
C14 H14 . 0.9500 ?
C15 C16 . 1.389(6) ?
C15 H15 . 0.9500 ?
C16 H16 . 0.9500 ?
C111 C112 . 1.391(6) ?
C111 C116 . 1.403(6) ?
C112 C113 . 1.402(6) ?
C112 H112 . 0.9500 ?
C113 C114 . 1.370(7) ?
C113 H113 . 0.9500 ?
C114 C115 . 1.388(7) ?
C114 H114 . 0.9500 ?
C115 C116 . 1.389(6) ?
C115 H115 . 0.9500 ?
C116 H116 . 0.9500 ?
C121 C126 . 1.402(5) ?
C121 C122 . 1.403(5) ?
C122 C123 . 1.382(6) ?
C122 H122 . 0.9500 ?
C123 C124 . 1.389(6) ?
C123 H123 . 0.9500 ?
C124 C125 . 1.386(6) ?
C124 H124 . 0.9500 ?
C125 C126 . 1.388(6) ?
C125 H125 . 0.9500 ?
C126 H126 . 0.9500 ?
C131 C136 . 1.386(5) ?
C131 C132 . 1.387(5) ?
C132 C133 . 1.388(6) ?
C132 H132 . 0.9500 ?
C133 C134 . 1.382(6) ?
C133 H133 . 0.9500 ?
C134 C135 . 1.384(6) ?
C134 H134 . 0.9500 ?
C135 C136 . 1.395(6) ?
C135 H135 . 0.9500 ?
C136 H136 . 0.9500 ?
C1S H1SA . 0.9900 ?
C1S H1SB . 0.9900 ?
C2S Cl3 2_766 1.872(10) ?
C2S H2S1 . 0.9900 ?
C2S H2S2 . 0.9900 ?
